data_1536135
loop_
_publ_author_name
'Ferrari, A.'
'Cavalca, L.'
'Nardelli, M.'

_publ_section_title
;
 La struttura del nichelesanitrito potassico
;
_journal_name_full 'Gazzetta Chimica Italiana'
_journal_page_first 945
_journal_page_last 959
_journal_volume 81
_journal_year 1951
_chemical_formula_sum 'K4 N6 Ni O12'
_chemical_name_systematic 'K4 (Ni (N O2)6)'
_space_group_IT_number 148
_symmetry_space_group_name_Hall '-R 3'
_symmetry_space_group_name_H-M 'R -3 :H'
_cell_angle_alpha 90
_cell_angle_beta 90
_cell_angle_gamma 120
_cell_formula_units_Z 3
_cell_length_a 7.63
_cell_length_b 7.63
_cell_length_c 22.42
_cell_volume 1130.356
_citation_journal_id_ASTM GCITA9
_cod_data_source_file Ferrari_GCITA9_1951_79.cif
_cod_data_source_block K4N6Ni1O12
_cod_original_formula_sum 'K4 N6 Ni1 O12'
_cod_database_code 1536135

loop_
_symmetry_equiv_pos_as_xyz
x,y,z
-y,x-y,z
-x+y,-x,z
-x,-y,-z
y,-x+y,-z
x-y,x,-z
x+2/3,y+1/3,z+1/3
-y+2/3,x-y+1/3,z+1/3
-x+y+2/3,-x+1/3,z+1/3
-x+2/3,-y+1/3,-z+1/3
y+2/3,-x+y+1/3,-z+1/3
x-y+2/3,x+1/3,-z+1/3
x+1/3,y+2/3,z+2/3
-y+1/3,x-y+2/3,z+2/3
-x+y+1/3,-x+2/3,z+2/3
-x+1/3,-y+2/3,-z+2/3
y+1/3,-x+y+2/3,-z+2/3
x-y+1/3,x+2/3,-z+2/3

loop_
_atom_site_label
_atom_site_type_symbol
_atom_site_fract_x
_atom_site_fract_y
_atom_site_fract_z
_atom_site_occupancy
_atom_site_U_iso_or_equiv
Ni1 Ni+2 0 0 0 1 0.0
K2 K+1 0 0 -0.379 1 0.0
K1 K+1 0 0 -0.194 1 0.0
N1 N+3 0.266 0.133 0.055 1 0.0
O1 O-2 0.266 0.033 0.097 1 0.0
O2 O-2 0.4 0.3 0.041 1 0.0
